data_4084327
loop_
_publ_author_name
'Shimogawa, Ryuichi'
'Takao, Toshiro'
'Konishi, Gen-ichi'
'Suzuki, Hiroharu'

_publ_section_title
;
 Photochemical Reaction of Diruthenium Tetrahydride-Bridged Complexes with
 Carbon Dioxide: Insertion of CO2into a Ru--H Bond versus C&#x2550;O
 Double-Bond Cleavage
;
_journal_issue 19
_journal_name_full Organometallics
_journal_page_first 5066
_journal_paper_doi 10.1021/om500615u
_journal_volume 33
_journal_year 2014
_chemical_formula_sum 'C21 H34 O2 Ru2'
_chemical_formula_weight 520.62
_chemical_name_systematic
; 
 ? 
;
_space_group_IT_number 15
_symmetry_cell_setting monoclinic
_symmetry_space_group_name_Hall '-C 2yc'
_symmetry_space_group_name_H-M 'C 1 2/c 1'
_atom_sites_solution_hydrogens geom
_atom_sites_solution_primary direct
_atom_sites_solution_secondary difmap
_audit_creation_method SHELXL-97
_cell_angle_alpha 90.00
_cell_angle_beta 105.310(2)
_cell_angle_gamma 90.00
_cell_formula_units_Z 4
_cell_length_a 11.6376(9)
_cell_length_b 12.4810(10)
_cell_length_c 14.8625(13)
_cell_measurement_reflns_used 10355
_cell_measurement_temperature 123(2)
_cell_measurement_theta_max 27.48
_cell_measurement_theta_min 3.06
_cell_volume 2082.2(3)
_computing_cell_refinement PROCESS-AUTO
_computing_data_collection 'PROCESS-AUTO (Rigaku, 1998)'
_computing_data_reduction 'SHELXS-97 (Sheldrick, 1990)'
_computing_molecular_graphics 'ORTEX (P.McArdle, 1995)'
_computing_publication_material SHELXL-97
_computing_structure_refinement 'SHELXL-97 (Sheldrick, 1997)'
_computing_structure_solution SHELXS-97
_diffrn_ambient_temperature 123(2)
_diffrn_detector_area_resol_mean 10
_diffrn_measured_fraction_theta_full 0.998
_diffrn_measured_fraction_theta_max 0.998
_diffrn_measurement_device_type 'Rigaku R-AXIS RAPID Imaging Plate'
_diffrn_measurement_method \w
_diffrn_radiation_monochromator graphite
_diffrn_radiation_source 'Rigaku Rotating Anode Ultrax18'
_diffrn_radiation_type MoK\a
_diffrn_radiation_wavelength 0.71069
_diffrn_reflns_av_R_equivalents 0.0953
_diffrn_reflns_av_sigmaI/netI 0.0768
_diffrn_reflns_limit_h_max 14
_diffrn_reflns_limit_h_min -15
_diffrn_reflns_limit_k_max 14
_diffrn_reflns_limit_k_min -16
_diffrn_reflns_limit_l_max 19
_diffrn_reflns_limit_l_min -19
_diffrn_reflns_number 10088
_diffrn_reflns_theta_full 27.48
_diffrn_reflns_theta_max 27.48
_diffrn_reflns_theta_min 3.06
_exptl_absorpt_coefficient_mu 1.462
_exptl_absorpt_correction_T_max 1.0000
_exptl_absorpt_correction_T_min 0.4153
_exptl_absorpt_correction_type empirical
_exptl_crystal_colour orange
_exptl_crystal_density_diffrn 1.661
_exptl_crystal_density_meas ?
_exptl_crystal_density_method 'not measured'
_exptl_crystal_description block
_exptl_crystal_F_000 1056
_exptl_crystal_size_max 0.106
_exptl_crystal_size_mid 0.088
_exptl_crystal_size_min 0.079
_refine_diff_density_max 1.487
_refine_diff_density_min -1.348
_refine_diff_density_rms 0.173
_refine_ls_extinction_method none
_refine_ls_goodness_of_fit_ref 1.079
_refine_ls_hydrogen_treatment mixed
_refine_ls_matrix_type full
_refine_ls_number_parameters 142
_refine_ls_number_reflns 2378
_refine_ls_number_restraints 0
_refine_ls_restrained_S_all 1.079
_refine_ls_R_factor_all 0.0841
_refine_ls_R_factor_gt 0.0543
_refine_ls_shift/su_max 0.000
_refine_ls_shift/su_mean 0.000
_refine_ls_structure_factor_coef Fsqd
_refine_ls_weighting_details 'calc w=1/[\s^2^(Fo^2^)+(0.0591P)^2^+3.5257P] where P=(Fo^2^+2Fc^2^)/3'
_refine_ls_weighting_scheme calc
_refine_ls_wR_factor_gt 0.1194
_refine_ls_wR_factor_ref 0.1372
_reflns_number_gt 1632
_reflns_number_total 2378
_reflns_threshold_expression >2sigma(I)
_cod_data_source_file om500615u_si_001.cif
_cod_data_source_block monoformate
_cod_depositor_comments
;
The following automatic conversions were performed:

'_symmetry_cell_setting' value 'Monoclinic' changed to 'monoclinic'
according to
/home/saulius/struct/COD-crude-data--automatic-downloads/rss-feeds/ACS/lib/dictionaries/cif_core.dic
dictionary named 'cif_core.dic' version 2.4.2 from
2011-04-26.

'_exptl_absorpt_correction_type' value 'Empirical'
changed to 'empirical' according to
/home/saulius/struct/COD-crude-data--automatic-downloads/rss-feeds/ACS/lib/dictionaries/cif_core.dic
dictionary named 'cif_core.dic' version 2.4.2 from 2011-04-26.

Automatic conversion script
Id: cif_fix_values 2281 2013-09-26 08:29:07Z andrius 

 Adding full bibliography for 4084327--4084328.cif.

The following automatic conversions were performed:

'_exptl_crystal_density_meas' value 'not measured' was changed to '?'
- the value is perceived as not measured.

Automatic conversion script
Id: cif_fix_values 3008 2015-01-20 13:52:24Z robertas 
;
_cod_original_cell_volume 2082.1(3)
_cod_original_sg_symbol_H-M C2/c
_cod_database_code 4084327

loop_
_symmetry_equiv_pos_as_xyz
'x, y, z'
'-x, y, -z+1/2'
'x+1/2, y+1/2, z'
'-x+1/2, y+1/2, -z+1/2'
'-x, -y, -z'
'x, -y, z-1/2'
'-x+1/2, -y+1/2, -z'
'x+1/2, -y+1/2, z-1/2'

loop_
_atom_site_label
_atom_site_type_symbol
_atom_site_fract_x
_atom_site_fract_y
_atom_site_fract_z
_atom_site_U_iso_or_equiv
_atom_site_adp_type
_atom_site_occupancy
_atom_site_symmetry_multiplicity
_atom_site_calc_flag
_atom_site_refinement_flags
Ru1 Ru 0.45774(5) 0.21363(4) 0.32522(3) 0.02916(19) Uani 1 1 d .
O1 O 0.4658(4) 0.0438(4) 0.3140(3) 0.0370(11) Uani 1 1 d .
C1 C 0.5000 0.0009(8) 0.2500 0.033(2) Uani 1 2 d S
C2 C 0.3682(6) 0.3523(5) 0.3578(4) 0.0315(14) Uani 1 1 d .
C3 C 0.4851(6) 0.3459(5) 0.4192(4) 0.0343(14) Uani 1 1 d .
C4 C 0.4923(6) 0.2480(5) 0.4743(4) 0.0321(14) Uani 1 1 d .
C5 C 0.3801(6) 0.1972(5) 0.4468(4) 0.0319(14) Uani 1 1 d .
C6 C 0.3032(6) 0.2562(6) 0.3736(4) 0.0355(15) Uani 1 1 d .
C7 C 0.3140(7) 0.4426(6) 0.2955(5) 0.0416(17) Uani 1 1 d .
H7A H 0.2561 0.4143 0.2403 0.07(3) Uiso 1 1 calc R
H7B H 0.3765 0.4818 0.2763 0.07(3) Uiso 1 1 calc R
H7C H 0.2735 0.4911 0.3291 0.05(2) Uiso 1 1 calc R
C8 C 0.5807(6) 0.4281(6) 0.4309(5) 0.0419(17) Uani 1 1 d .
H8A H 0.6567 0.3929 0.4335 0.05(2) Uiso 1 1 calc R
H8B H 0.5872 0.4678 0.4890 0.06(2) Uiso 1 1 calc R
H8C H 0.5610 0.4778 0.3780 0.12(4) Uiso 1 1 calc R
C9 C 0.5982(6) 0.2184(6) 0.5527(5) 0.0417(17) Uani 1 1 d .
H9A H 0.6715 0.2336 0.5344 0.10(4) Uiso 1 1 calc R
H9B H 0.5948 0.1418 0.5666 0.06(2) Uiso 1 1 calc R
H9C H 0.5973 0.2603 0.6083 0.07(3) Uiso 1 1 calc R
C10 C 0.3500(6) 0.0902(6) 0.4813(5) 0.0397(16) Uani 1 1 d .
H10A H 0.3256 0.0406 0.4286 0.05(2) Uiso 1 1 calc R
H10B H 0.2847 0.0989 0.5110 0.06(2) Uiso 1 1 calc R
H10C H 0.4202 0.0615 0.5268 0.029(17) Uiso 1 1 calc R
C11 C 0.1759(6) 0.2297(6) 0.3300(5) 0.0394(16) Uani 1 1 d .
H11A H 0.1491 0.2665 0.2698 0.034(18) Uiso 1 1 calc R
H11B H 0.1274 0.2529 0.3711 0.06(2) Uiso 1 1 calc R
H11C H 0.1675 0.1521 0.3202 0.04(2) Uiso 1 1 calc R
H1 H 0.5000 -0.072(7) 0.2500 0.02(2) Uiso 1 2 d S
H2 H 0.588(5) 0.203(4) 0.302(4) 0.013(14) Uiso 1 1 d .
H3 H 0.5000 0.303(9) 0.2500 0.06(3) Uiso 1 2 d S

loop_
_atom_site_aniso_label
_atom_site_aniso_U_11
_atom_site_aniso_U_22
_atom_site_aniso_U_33
_atom_site_aniso_U_23
_atom_site_aniso_U_13
_atom_site_aniso_U_12
Ru1 0.0339(3) 0.0348(3) 0.0200(3) -0.0007(2) 0.0092(2) 0.0002(2)
O1 0.046(3) 0.038(3) 0.027(2) -0.0001(19) 0.011(2) 0.001(2)
C1 0.048(6) 0.026(5) 0.029(5) 0.000 0.016(4) 0.000
C2 0.039(4) 0.034(3) 0.025(3) -0.002(3) 0.014(3) -0.002(3)
C3 0.037(3) 0.040(4) 0.028(3) -0.011(3) 0.012(3) -0.003(3)
C4 0.043(4) 0.038(3) 0.017(3) 0.001(2) 0.011(3) 0.009(3)
C5 0.033(3) 0.039(4) 0.027(3) 0.006(3) 0.013(3) -0.002(3)
C6 0.045(4) 0.041(4) 0.021(3) -0.005(3) 0.009(3) 0.000(3)
C7 0.050(4) 0.043(4) 0.032(4) 0.004(3) 0.011(3) 0.010(3)
C8 0.040(4) 0.047(4) 0.042(4) -0.012(3) 0.016(3) -0.009(3)
C9 0.037(4) 0.058(5) 0.028(3) -0.002(3) 0.003(3) 0.003(3)
C10 0.046(4) 0.047(4) 0.029(3) -0.002(3) 0.015(3) 0.003(3)
C11 0.032(4) 0.053(5) 0.032(3) -0.002(3) 0.006(3) 0.002(3)

loop_
_atom_type_symbol
_atom_type_description
_atom_type_scat_dispersion_real
_atom_type_scat_dispersion_imag
_atom_type_scat_source
C C 0.0033 0.0016 'International Tables Vol C Tables 4.2.6.8 and 6.1.1.4'
H H 0.0000 0.0000 'International Tables Vol C Tables 4.2.6.8 and 6.1.1.4'
O O 0.0106 0.0060 'International Tables Vol C Tables 4.2.6.8 and 6.1.1.4'
Ru Ru -1.2594 0.8363 'International Tables Vol C Tables 4.2.6.8 and 6.1.1.4'

loop_
_geom_angle_atom_site_label_1
_geom_angle_atom_site_label_2
_geom_angle_atom_site_label_3
_geom_angle
_geom_angle_site_symmetry_1
_geom_angle_site_symmetry_3
O1 Ru1 C3 145.1(2) . .
O1 Ru1 C2 148.9(2) . .
C3 Ru1 C2 39.0(2) . .
O1 Ru1 C6 109.1(2) . .
C3 Ru1 C6 65.6(2) . .
C2 Ru1 C6 39.8(2) . .
O1 Ru1 C4 105.9(2) . .
C3 Ru1 C4 39.5(2) . .
C2 Ru1 C4 65.3(2) . .
C6 Ru1 C4 64.1(2) . .
O1 Ru1 C5 90.4(2) . .
C3 Ru1 C5 64.1(2) . .
C2 Ru1 C5 64.3(2) . .
C6 Ru1 C5 37.6(2) . .
C4 Ru1 C5 37.2(2) . .
O1 Ru1 Ru1 84.33(10) . 2_655
C3 Ru1 Ru1 121.64(17) . 2_655
C2 Ru1 Ru1 119.90(16) . 2_655
C6 Ru1 Ru1 142.90(17) . 2_655
C4 Ru1 Ru1 146.98(19) . 2_655
C5 Ru1 Ru1 174.27(17) . 2_655
C1 O1 Ru1 121.1(5) . .
O1 C1 O1 129.0(9) 2_655 .
C3 C2 C6 107.2(6) . .
C3 C2 C7 128.1(6) . .
C6 C2 C7 124.4(6) . .
C3 C2 Ru1 70.1(4) . .
C6 C2 Ru1 71.2(4) . .
C7 C2 Ru1 128.5(4) . .
C2 C3 C4 108.0(6) . .
C2 C3 C8 126.3(6) . .
C4 C3 C8 125.5(6) . .
C2 C3 Ru1 70.9(4) . .
C4 C3 Ru1 72.3(4) . .
C8 C3 Ru1 126.0(4) . .
C5 C4 C3 107.6(6) . .
C5 C4 C9 128.3(6) . .
C3 C4 C9 123.7(6) . .
C5 C4 Ru1 73.2(4) . .
C3 C4 Ru1 68.2(3) . .
C9 C4 Ru1 129.2(4) . .
C4 C5 C6 109.6(5) . .
C4 C5 C10 125.5(6) . .
C6 C5 C10 124.4(6) . .
C4 C5 Ru1 69.6(3) . .
C6 C5 Ru1 68.9(3) . .
C10 C5 Ru1 122.5(4) . .
C5 C6 C2 107.4(6) . .
C5 C6 C11 124.9(6) . .
C2 C6 C11 127.4(6) . .
C5 C6 Ru1 73.6(4) . .
C2 C6 Ru1 69.0(3) . .
C11 C6 Ru1 128.1(4) . .

loop_
_geom_bond_atom_site_label_1
_geom_bond_atom_site_label_2
_geom_bond_distance
_geom_bond_site_symmetry_2
Ru1 O1 2.130(5) .
Ru1 C3 2.131(6) .
Ru1 C2 2.141(6) .
Ru1 C6 2.172(7) .
Ru1 C4 2.187(6) .
Ru1 C5 2.233(6) .
Ru1 Ru1 2.6699(9) 2_655
O1 C1 1.246(6) .
C1 O1 1.246(6) 2_655
C2 C3 1.426(9) .
C2 C6 1.469(9) .
C2 C7 1.489(9) .
C3 C4 1.460(9) .
C3 C8 1.489(9) .
C4 C5 1.411(10) .
C4 C9 1.502(9) .
C5 C6 1.420(9) .
C5 C10 1.504(9) .
C6 C11 1.489(9) .

loop_
_geom_torsion_atom_site_label_1
_geom_torsion_atom_site_label_2
_geom_torsion_atom_site_label_3
_geom_torsion_atom_site_label_4
_geom_torsion
_geom_torsion_site_symmetry_1
_geom_torsion_site_symmetry_4
C3 Ru1 O1 C1 -142.2(4) . .
C2 Ru1 O1 C1 142.5(4) . .
C6 Ru1 O1 C1 143.3(3) . .
C4 Ru1 O1 C1 -149.1(3) . .
C5 Ru1 O1 C1 176.6(4) . .
Ru1 Ru1 O1 C1 -1.1(3) 2_655 .
Ru1 O1 C1 O1 0.62(17) . 2_655
O1 Ru1 C2 C3 118.3(4) . .
C6 Ru1 C2 C3 117.1(5) . .
C4 Ru1 C2 C3 38.6(4) . .
C5 Ru1 C2 C3 79.9(4) . .
Ru1 Ru1 C2 C3 -104.6(3) 2_655 .
O1 Ru1 C2 C6 1.2(6) . .
C3 Ru1 C2 C6 -117.1(5) . .
C4 Ru1 C2 C6 -78.5(4) . .
C5 Ru1 C2 C6 -37.2(4) . .
Ru1 Ru1 C2 C6 138.3(3) 2_655 .
O1 Ru1 C2 C7 -118.2(6) . .
C3 Ru1 C2 C7 123.4(8) . .
C6 Ru1 C2 C7 -119.5(8) . .
C4 Ru1 C2 C7 162.0(7) . .
C5 Ru1 C2 C7 -156.7(7) . .
Ru1 Ru1 C2 C7 18.9(7) 2_655 .
C6 C2 C3 C4 -1.3(6) . .
C7 C2 C3 C4 172.9(6) . .
Ru1 C2 C3 C4 -63.2(4) . .
C6 C2 C3 C8 -176.9(6) . .
C7 C2 C3 C8 -2.8(10) . .
Ru1 C2 C3 C8 121.2(6) . .
C6 C2 C3 Ru1 61.9(4) . .
C7 C2 C3 Ru1 -123.9(6) . .
O1 Ru1 C3 C2 -127.5(4) . .
C6 Ru1 C3 C2 -38.8(3) . .
C4 Ru1 C3 C2 -117.0(5) . .
C5 Ru1 C3 C2 -80.4(4) . .
Ru1 Ru1 C3 C2 99.8(3) 2_655 .
O1 Ru1 C3 C4 -10.4(6) . .
C2 Ru1 C3 C4 117.0(5) . .
C6 Ru1 C3 C4 78.3(4) . .
C5 Ru1 C3 C4 36.6(4) . .
Ru1 Ru1 C3 C4 -143.2(3) 2_655 .
O1 Ru1 C3 C8 111.0(6) . .
C2 Ru1 C3 C8 -121.5(8) . .
C6 Ru1 C3 C8 -160.3(7) . .
C4 Ru1 C3 C8 121.4(8) . .
C5 Ru1 C3 C8 158.1(7) . .
Ru1 Ru1 C3 C8 -21.8(7) 2_655 .
C2 C3 C4 C5 -0.7(7) . .
C8 C3 C4 C5 175.0(6) . .
Ru1 C3 C4 C5 -63.0(4) . .
C2 C3 C4 C9 -174.3(6) . .
C8 C3 C4 C9 1.3(9) . .
Ru1 C3 C4 C9 123.4(6) . .
C2 C3 C4 Ru1 62.3(4) . .
C8 C3 C4 Ru1 -122.1(6) . .
O1 Ru1 C4 C5 -68.7(4) . .
C3 Ru1 C4 C5 117.5(5) . .
C2 Ru1 C4 C5 79.4(4) . .
C6 Ru1 C4 C5 35.1(4) . .
Ru1 Ru1 C4 C5 -173.2(3) 2_655 .
O1 Ru1 C4 C3 173.8(3) . .
C2 Ru1 C4 C3 -38.1(4) . .
C6 Ru1 C4 C3 -82.3(4) . .
C5 Ru1 C4 C3 -117.5(5) . .
Ru1 Ru1 C4 C3 69.3(5) 2_655 .
O1 Ru1 C4 C9 57.4(7) . .
C3 Ru1 C4 C9 -116.4(8) . .
C2 Ru1 C4 C9 -154.5(7) . .
C6 Ru1 C4 C9 161.3(7) . .
C5 Ru1 C4 C9 126.1(8) . .
Ru1 Ru1 C4 C9 -47.1(8) 2_655 .
C3 C4 C5 C6 2.5(7) . .
C9 C4 C5 C6 175.8(6) . .
Ru1 C4 C5 C6 -57.3(4) . .
C3 C4 C5 C10 175.9(6) . .
C9 C4 C5 C10 -10.9(10) . .
Ru1 C4 C5 C10 116.1(6) . .
C3 C4 C5 Ru1 59.8(4) . .
C9 C4 C5 Ru1 -127.0(7) . .
O1 Ru1 C5 C4 116.4(4) . .
C3 Ru1 C5 C4 -38.9(4) . .
C2 Ru1 C5 C4 -82.4(4) . .
C6 Ru1 C5 C4 -121.9(6) . .
Ru1 Ru1 C5 C4 139.7(16) 2_655 .
O1 Ru1 C5 C6 -121.8(4) . .
C3 Ru1 C5 C6 83.0(4) . .
C2 Ru1 C5 C6 39.5(4) . .
C4 Ru1 C5 C6 121.9(6) . .
Ru1 Ru1 C5 C6 -98.5(17) 2_655 .
O1 Ru1 C5 C10 -3.6(6) . .
C3 Ru1 C5 C10 -158.8(6) . .
C2 Ru1 C5 C10 157.7(6) . .
C6 Ru1 C5 C10 118.2(7) . .
C4 Ru1 C5 C10 -119.9(7) . .
Ru1 Ru1 C5 C10 20(2) 2_655 .
C4 C5 C6 C2 -3.3(7) . .
C10 C5 C6 C2 -176.7(5) . .
Ru1 C5 C6 C2 -61.0(4) . .
C4 C5 C6 C11 -176.9(6) . .
C10 C5 C6 C11 9.6(10) . .
Ru1 C5 C6 C11 125.3(6) . .
C4 C5 C6 Ru1 57.7(4) . .
C10 C5 C6 Ru1 -115.7(6) . .
C3 C2 C6 C5 2.8(6) . .
C7 C2 C6 C5 -171.6(6) . .
Ru1 C2 C6 C5 64.0(4) . .
C3 C2 C6 C11 176.2(6) . .
C7 C2 C6 C11 1.8(10) . .
Ru1 C2 C6 C11 -122.6(6) . .
C3 C2 C6 Ru1 -61.2(4) . .
C7 C2 C6 Ru1 124.4(6) . .
O1 Ru1 C6 C5 64.1(4) . .
C3 Ru1 C6 C5 -78.6(4) . .
C2 Ru1 C6 C5 -116.6(5) . .
C4 Ru1 C6 C5 -34.8(4) . .
Ru1 Ru1 C6 C5 170.6(3) 2_655 .
O1 Ru1 C6 C2 -179.3(3) . .
C3 Ru1 C6 C2 38.0(4) . .
C4 Ru1 C6 C2 81.8(4) . .
C5 Ru1 C6 C2 116.6(5) . .
Ru1 Ru1 C6 C2 -72.8(4) 2_655 .
O1 Ru1 C6 C11 -57.7(7) . .
C3 Ru1 C6 C11 159.6(7) . .
C2 Ru1 C6 C11 121.7(8) . .
C4 Ru1 C6 C11 -156.5(7) . .
C5 Ru1 C6 C11 -121.7(8) . .
Ru1 Ru1 C6 C11 48.8(8) 2_655 .
